data_4315349
loop_
_publ_author_name
'Kristen A. Thoreson'
'Angela D. Follett'
'Kristopher McNeill'

_publ_section_title
;
 Synthesis and Characterization of Pentaphosphino Zero-Valent Iron
 Complexes and Their Corresponding Iron(II)-Chloride and -Hydride
 Complexes
;
_journal_name_full 'Inorganic Chemistry'
_journal_page_first 3942
_journal_page_last 3949
_journal_paper_doi 10.1021/ic1003325
_journal_volume 49
_journal_year 2010
_chemical_formula_moiety 'C16 H43 Fe P5 Si'
_chemical_formula_sum 'C16 H43 Fe P5 Si'
_chemical_formula_weight 474.29
_chemical_name_common SiP3(dmpe)Fe
_chemical_name_systematic
; 
 ? 
;
_space_group_IT_number 33
_symmetry_cell_setting orthorhombic
_symmetry_space_group_name_Hall 'P 2c -2n'
_symmetry_space_group_name_H-M 'P n a 21'
_atom_sites_solution_hydrogens geom
_atom_sites_solution_primary direct
_atom_sites_solution_secondary difmap
_audit_creation_method SHELXL-97
_cell_angle_alpha 90.00
_cell_angle_beta 90.00
_cell_angle_gamma 90.00
_cell_formula_units_Z 4
_cell_length_a 17.790(9)
_cell_length_b 14.919(7)
_cell_length_c 9.317(4)
_cell_measurement_reflns_used 3844
_cell_measurement_temperature 173(2)
_cell_measurement_theta_max 27.19
_cell_measurement_theta_min 2.58
_cell_volume 2473(2)
_computing_cell_refinement 'SAINT, Bruker'
_computing_data_collection 'SMART, Bruker'
_computing_data_reduction 'SAINT, Bruker'
_computing_molecular_graphics 'Bruker SHELXTL'
_computing_publication_material 'Bruker SHELXTL'
_computing_structure_refinement 'SHELXL-97 (Sheldrick, 1997)'
_computing_structure_solution 'SHELXS-97 (Sheldrick, 1990)'
_diffrn_ambient_temperature 173(2)
_diffrn_measured_fraction_theta_full 0.999
_diffrn_measured_fraction_theta_max 0.999
_diffrn_measurement_device_type 'Bruker SMART Platform CCD'
_diffrn_measurement_method 'area detector, omega scans per phi'
_diffrn_radiation_monochromator graphite
_diffrn_radiation_source 'normal-focus sealed tube'
_diffrn_radiation_type MoK\a
_diffrn_radiation_wavelength 0.71073
_diffrn_reflns_av_R_equivalents 0.0475
_diffrn_reflns_av_sigmaI/netI 0.0391
_diffrn_reflns_limit_h_max 22
_diffrn_reflns_limit_h_min -22
_diffrn_reflns_limit_k_max 19
_diffrn_reflns_limit_k_min -19
_diffrn_reflns_limit_l_max 12
_diffrn_reflns_limit_l_min -12
_diffrn_reflns_number 28300
_diffrn_reflns_theta_full 27.47
_diffrn_reflns_theta_max 27.47
_diffrn_reflns_theta_min 1.78
_exptl_absorpt_coefficient_mu 0.980
_exptl_absorpt_correction_T_max 1.00000
_exptl_absorpt_correction_T_min 0.877634
_exptl_absorpt_correction_type multi-scan
_exptl_absorpt_process_details 'SADABS, R. BLESSING, 1995'
_exptl_crystal_colour RED
_exptl_crystal_density_diffrn 1.274
_exptl_crystal_density_method 'not measured'
_exptl_crystal_description BLOCK
_exptl_crystal_F_000 1016
_exptl_crystal_size_max 0.50
_exptl_crystal_size_mid 0.20
_exptl_crystal_size_min 0.20
_refine_diff_density_max 0.353
_refine_diff_density_min -0.204
_refine_diff_density_rms 0.055
_refine_ls_abs_structure_details 'Flack H D (1983), Acta Cryst. A39, 876-881'
_refine_ls_abs_structure_Flack 0.186(13)
_refine_ls_extinction_method none
_refine_ls_goodness_of_fit_ref 1.027
_refine_ls_hydrogen_treatment constr
_refine_ls_matrix_type full
_refine_ls_number_parameters 220
_refine_ls_number_reflns 5651
_refine_ls_number_restraints 1
_refine_ls_restrained_S_all 1.027
_refine_ls_R_factor_all 0.0432
_refine_ls_R_factor_gt 0.0339
_refine_ls_shift/su_max 0.002
_refine_ls_shift/su_mean 0.000
_refine_ls_structure_factor_coef Fsqd
_refine_ls_weighting_details 'calc w=1/[\s^2^(Fo^2^)+(0.0308P)^2^+0.0910P] where P=(Fo^2^+2Fc^2^)/3'
_refine_ls_weighting_scheme calc
_refine_ls_wR_factor_gt 0.0620
_refine_ls_wR_factor_ref 0.0645
_reflns_number_gt 4925
_reflns_number_total 5651
_reflns_threshold_expression >2sigma(I)
_cod_data_source_file ic1003325_si_002_4.cif
_cod_data_source_block 06063a
_cod_depositor_comments
;
The following automatic conversions were performed:

'_symmetry_cell_setting' value 'ORTHORHOMBIC' changed to
'orthorhombic' according to the built-in table from CIF Core
dictionary named 'cif_core.dic' version 2.4.1 from
2010-06-29.

'_exptl_absorpt_correction_type' value 'MULTI-SCAN'
changed to 'multi-scan' according to the built-in table from CIF Core
dictionary named 'cif_core.dic' version 2.4.1 from 2010-06-29.

Automatic conversion script
Id: cif_fix_values 1646 2011-03-28 12:23:43Z adriana 
;
_cod_database_code 4315349

loop_
_symmetry_equiv_pos_as_xyz
'x, y, z'
'-x, -y, z+1/2'
'x+1/2, -y+1/2, z'
'-x+1/2, y+1/2, z+1/2'

loop_
_atom_site_label
_atom_site_type_symbol
_atom_site_fract_x
_atom_site_fract_y
_atom_site_fract_z
_atom_site_U_iso_or_equiv
_atom_site_adp_type
_atom_site_occupancy
_atom_site_symmetry_multiplicity
_atom_site_calc_flag
_atom_site_refinement_flags
_atom_site_disorder_assembly
_atom_site_disorder_group
Fe1 Fe 0.885625(17) 0.74987(2) 0.72139(4) 0.01997(8) Uani 1 1 d . . .
Si1 Si 1.01180(5) 0.74535(5) 0.41541(8) 0.03417(18) Uani 1 1 d . . .
P1 P 0.84270(4) 0.74169(4) 0.50507(7) 0.02776(15) Uani 1 1 d . . .
P2 P 0.95866(4) 0.86361(4) 0.66651(7) 0.02582(14) Uani 1 1 d . . .
P3 P 0.98184(4) 0.65968(4) 0.71275(8) 0.02743(14) Uani 1 1 d . . .
P4 P 0.81869(4) 0.64609(4) 0.82898(7) 0.02860(16) Uani 1 1 d . . .
P5 P 0.82636(4) 0.83699(5) 0.87049(7) 0.02715(15) Uani 1 1 d . . .
C1 C 0.91423(15) 0.70787(18) 0.3686(3) 0.0362(6) Uani 1 1 d . . .
H1A H 0.9001 0.7336 0.2745 0.043 Uiso 1 1 calc R . .
H1B H 0.9138 0.6418 0.3590 0.043 Uiso 1 1 calc R . .
C2 C 1.00565(16) 0.86182(17) 0.4868(3) 0.0361(6) Uani 1 1 d . . .
H2A H 0.9769 0.8996 0.4189 0.043 Uiso 1 1 calc R . .
H2B H 1.0568 0.8873 0.4955 0.043 Uiso 1 1 calc R . .
C3 C 1.05274(16) 0.67986(19) 0.5679(3) 0.0370(6) Uani 1 1 d . . .
H3A H 1.0714 0.6216 0.5318 0.044 Uiso 1 1 calc R . .
H3B H 1.0960 0.7131 0.6084 0.044 Uiso 1 1 calc R . .
C4 C 0.96613(16) 0.53914(16) 0.6708(3) 0.0469(8) Uani 1 1 d . . .
H4A H 1.0145 0.5078 0.6684 0.070 Uiso 1 1 calc R . .
H4B H 0.9415 0.5338 0.5772 0.070 Uiso 1 1 calc R . .
H4C H 0.9341 0.5124 0.7449 0.070 Uiso 1 1 calc R . .
C5 C 1.04594(16) 0.64277(19) 0.8674(3) 0.0425(7) Uani 1 1 d . . .
H5A H 1.0848 0.5991 0.8416 0.064 Uiso 1 1 calc R . .
H5B H 1.0172 0.6204 0.9497 0.064 Uiso 1 1 calc R . .
H5C H 1.0697 0.6999 0.8926 0.064 Uiso 1 1 calc R . .
C6 C 1.04180(15) 0.88531(18) 0.7805(3) 0.0378(7) Uani 1 1 d . . .
H6A H 1.0662 0.9409 0.7494 0.057 Uiso 1 1 calc R . .
H6B H 1.0772 0.8353 0.7716 0.057 Uiso 1 1 calc R . .
H6C H 1.0260 0.8912 0.8808 0.057 Uiso 1 1 calc R . .
C7 C 0.92530(15) 0.98128(16) 0.6570(3) 0.0358(6) Uani 1 1 d . . .
H7A H 0.9662 1.0198 0.6232 0.054 Uiso 1 1 calc R . .
H7B H 0.9092 1.0009 0.7525 0.054 Uiso 1 1 calc R . .
H7C H 0.8829 0.9852 0.5901 0.054 Uiso 1 1 calc R . .
C8 C 0.80490(17) 0.84349(18) 0.4166(3) 0.0421(7) Uani 1 1 d . . .
H8A H 0.7909 0.8292 0.3175 0.063 Uiso 1 1 calc R . .
H8B H 0.8434 0.8905 0.4165 0.063 Uiso 1 1 calc R . .
H8C H 0.7605 0.8645 0.4689 0.063 Uiso 1 1 calc R . .
C9 C 0.76566(16) 0.66738(19) 0.4440(3) 0.0448(8) Uani 1 1 d . . .
H9A H 0.7574 0.6760 0.3409 0.067 Uiso 1 1 calc R . .
H9B H 0.7195 0.6820 0.4964 0.067 Uiso 1 1 calc R . .
H9C H 0.7793 0.6048 0.4623 0.067 Uiso 1 1 calc R . .
C10 C 1.07356(19) 0.7397(2) 0.2528(3) 0.0546(9) Uani 1 1 d . . .
H10A H 1.0529 0.7784 0.1774 0.082 Uiso 1 1 calc R . .
H10B H 1.0758 0.6778 0.2181 0.082 Uiso 1 1 calc R . .
H10C H 1.1243 0.7601 0.2778 0.082 Uiso 1 1 calc R . .
C11 C 0.73422(15) 0.69418(19) 0.9138(3) 0.0397(7) Uani 1 1 d . . .
H11A H 0.6965 0.7106 0.8402 0.048 Uiso 1 1 calc R . .
H11B H 0.7113 0.6507 0.9811 0.048 Uiso 1 1 calc R . .
C12 C 0.76107(16) 0.77636(19) 0.9931(3) 0.0393(7) Uani 1 1 d . . .
H12A H 0.7875 0.7589 1.0824 0.047 Uiso 1 1 calc R . .
H12B H 0.7179 0.8151 1.0188 0.047 Uiso 1 1 calc R . .
C13 C 0.87264(16) 0.9059(2) 1.0112(3) 0.0411(7) Uani 1 1 d . . .
H13A H 0.8343 0.9372 1.0676 0.062 Uiso 1 1 calc R . .
H13B H 0.9059 0.9499 0.9657 0.062 Uiso 1 1 calc R . .
H13C H 0.9022 0.8669 1.0744 0.062 Uiso 1 1 calc R . .
C14 C 0.75772(15) 0.92099(17) 0.8025(3) 0.0429(7) Uani 1 1 d . . .
H14A H 0.7358 0.9536 0.8836 0.064 Uiso 1 1 calc R . .
H14B H 0.7178 0.8903 0.7493 0.064 Uiso 1 1 calc R . .
H14C H 0.7835 0.9633 0.7388 0.064 Uiso 1 1 calc R . .
C15 C 0.77300(17) 0.54793(19) 0.7446(3) 0.0500(8) Uani 1 1 d . . .
H15A H 0.7532 0.5082 0.8195 0.075 Uiso 1 1 calc R . .
H15B H 0.8099 0.5153 0.6865 0.075 Uiso 1 1 calc R . .
H15C H 0.7317 0.5682 0.6832 0.075 Uiso 1 1 calc R . .
C16 C 0.85747(16) 0.5869(2) 0.9886(3) 0.0433(7) Uani 1 1 d . . .
H16A H 0.8174 0.5526 1.0354 0.065 Uiso 1 1 calc R . .
H16B H 0.8779 0.6309 1.0563 0.065 Uiso 1 1 calc R . .
H16C H 0.8976 0.5461 0.9582 0.065 Uiso 1 1 calc R . .

loop_
_atom_site_aniso_label
_atom_site_aniso_U_11
_atom_site_aniso_U_22
_atom_site_aniso_U_33
_atom_site_aniso_U_23
_atom_site_aniso_U_13
_atom_site_aniso_U_12
Fe1 0.02342(15) 0.01672(14) 0.01977(14) -0.00053(14) -0.00093(16) -0.00112(12)
Si1 0.0425(4) 0.0361(4) 0.0239(3) -0.0031(3) 0.0085(3) 0.0011(3)
P1 0.0348(4) 0.0264(3) 0.0221(3) -0.0014(3) -0.0059(3) 0.0002(3)
P2 0.0307(3) 0.0220(3) 0.0248(3) -0.0018(3) 0.0032(3) -0.0040(3)
P3 0.0306(3) 0.0250(3) 0.0267(3) 0.0016(3) 0.0023(3) 0.0048(3)
P4 0.0320(4) 0.0237(3) 0.0301(4) 0.0028(3) -0.0004(3) -0.0065(3)
P5 0.0259(3) 0.0260(3) 0.0296(3) -0.0056(3) 0.0036(3) -0.0020(3)
C1 0.0516(18) 0.0349(15) 0.0219(13) -0.0053(12) -0.0022(12) 0.0019(13)
C2 0.0444(17) 0.0324(15) 0.0315(14) 0.0047(12) 0.0091(13) -0.0061(12)
C3 0.0359(16) 0.0376(16) 0.0375(15) -0.0043(13) 0.0060(13) 0.0057(13)
C4 0.0598(19) 0.0254(14) 0.0556(19) -0.0001(14) 0.0117(16) 0.0102(13)
C5 0.0350(16) 0.0524(19) 0.0399(16) 0.0097(15) -0.0027(13) 0.0105(13)
C6 0.0335(15) 0.0405(16) 0.0395(16) -0.0049(13) 0.0005(12) -0.0123(13)
C7 0.0475(16) 0.0220(13) 0.0379(14) -0.0005(12) 0.0063(14) -0.0056(12)
C8 0.0566(19) 0.0369(16) 0.0330(15) 0.0038(13) -0.0132(13) 0.0089(14)
C9 0.0494(18) 0.0457(18) 0.0394(17) -0.0062(14) -0.0149(14) -0.0077(15)
C10 0.059(2) 0.068(2) 0.0366(19) -0.0065(16) 0.0150(15) -0.0005(17)
C11 0.0328(15) 0.0399(17) 0.0466(17) 0.0059(14) 0.0069(13) -0.0086(13)
C12 0.0355(16) 0.0455(17) 0.0369(16) -0.0038(13) 0.0104(13) -0.0019(13)
C13 0.0457(17) 0.0430(17) 0.0347(16) -0.0153(13) 0.0100(13) -0.0073(13)
C14 0.0362(16) 0.0327(15) 0.0598(19) -0.0072(14) 0.0034(15) 0.0119(13)
C15 0.0619(19) 0.0369(16) 0.0511(19) 0.0015(14) -0.0008(16) -0.0228(15)
C16 0.0470(18) 0.0434(18) 0.0395(16) 0.0146(14) 0.0019(14) -0.0041(14)

loop_
_atom_type_symbol
_atom_type_description
_atom_type_scat_dispersion_real
_atom_type_scat_dispersion_imag
_atom_type_scat_source
C C 0.0033 0.0016 'International Tables Vol C Tables 4.2.6.8 and 6.1.1.4'
H H 0.0000 0.0000 'International Tables Vol C Tables 4.2.6.8 and 6.1.1.4'
Si Si 0.0817 0.0704 'International Tables Vol C Tables 4.2.6.8 and 6.1.1.4'
P P 0.1023 0.0942 'International Tables Vol C Tables 4.2.6.8 and 6.1.1.4'
Fe Fe 0.3463 0.8444 'International Tables Vol C Tables 4.2.6.8 and 6.1.1.4'

loop_
_geom_angle_atom_site_label_1
_geom_angle_atom_site_label_2
_geom_angle_atom_site_label_3
_geom_angle
_geom_angle_site_symmetry_1
_geom_angle_site_symmetry_3
_geom_angle_publ_flag
P1 Fe1 P5 117.30(4) . . ?
P1 Fe1 P3 102.04(3) . . ?
P5 Fe1 P3 140.67(4) . . ?
P1 Fe1 P4 101.22(4) . . ?
P5 Fe1 P4 82.35(4) . . ?
P3 Fe1 P4 90.43(4) . . ?
P1 Fe1 P2 92.04(3) . . ?
P5 Fe1 P2 88.50(4) . . ?
P3 Fe1 P2 90.21(5) . . ?
P4 Fe1 P2 166.28(4) . . ?
C2 Si1 C3 103.78(13) . . ?
C2 Si1 C10 111.40(13) . . ?
C3 Si1 C10 111.25(14) . . ?
C2 Si1 C1 107.87(13) . . ?
C3 Si1 C1 112.40(13) . . ?
C10 Si1 C1 109.96(14) . . ?
C9 P1 C8 94.89(14) . . ?
C9 P1 C1 97.66(13) . . ?
C8 P1 C1 99.53(13) . . ?
C9 P1 Fe1 125.62(10) . . ?
C8 P1 Fe1 119.82(9) . . ?
C1 P1 Fe1 114.19(9) . . ?
C6 P2 C7 96.76(13) . . ?
C6 P2 C2 99.13(13) . . ?
C7 P2 C2 96.52(12) . . ?
C6 P2 Fe1 118.33(9) . . ?
C7 P2 Fe1 123.56(9) . . ?
C2 P2 Fe1 117.47(9) . . ?
C5 P3 C4 97.12(13) . . ?
C5 P3 C3 99.65(13) . . ?
C4 P3 C3 96.05(13) . . ?
C5 P3 Fe1 122.57(10) . . ?
C4 P3 Fe1 119.10(10) . . ?
C3 P3 Fe1 117.18(9) . . ?
C11 P4 C15 97.58(14) . . ?
C11 P4 C16 98.29(14) . . ?
C15 P4 C16 97.29(14) . . ?
C11 P4 Fe1 111.32(10) . . ?
C15 P4 Fe1 127.05(10) . . ?
C16 P4 Fe1 119.88(10) . . ?
C13 P5 C14 99.12(13) . . ?
C13 P5 C12 96.44(13) . . ?
C14 P5 C12 97.27(14) . . ?
C13 P5 Fe1 124.49(10) . . ?
C14 P5 Fe1 120.21(11) . . ?
C12 P5 Fe1 113.81(10) . . ?
P1 C1 Si1 113.06(14) . . ?
P1 C1 H1A 109.0 . . ?
Si1 C1 H1A 109.0 . . ?
P1 C1 H1B 109.0 . . ?
Si1 C1 H1B 109.0 . . ?
H1A C1 H1B 107.8 . . ?
Si1 C2 P2 111.03(13) . . ?
Si1 C2 H2A 109.4 . . ?
P2 C2 H2A 109.4 . . ?
Si1 C2 H2B 109.4 . . ?
P2 C2 H2B 109.4 . . ?
H2A C2 H2B 108.0 . . ?
P3 C3 Si1 111.66(15) . . ?
P3 C3 H3A 109.3 . . ?
Si1 C3 H3A 109.3 . . ?
P3 C3 H3B 109.3 . . ?
Si1 C3 H3B 109.3 . . ?
H3A C3 H3B 107.9 . . ?
P3 C4 H4A 109.5 . . ?
P3 C4 H4B 109.5 . . ?
H4A C4 H4B 109.5 . . ?
P3 C4 H4C 109.5 . . ?
H4A C4 H4C 109.5 . . ?
H4B C4 H4C 109.5 . . ?
P3 C5 H5A 109.5 . . ?
P3 C5 H5B 109.5 . . ?
H5A C5 H5B 109.5 . . ?
P3 C5 H5C 109.5 . . ?
H5A C5 H5C 109.5 . . ?
H5B C5 H5C 109.5 . . ?
P2 C6 H6A 109.5 . . ?
P2 C6 H6B 109.5 . . ?
H6A C6 H6B 109.5 . . ?
P2 C6 H6C 109.5 . . ?
H6A C6 H6C 109.5 . . ?
H6B C6 H6C 109.5 . . ?
P2 C7 H7A 109.5 . . ?
P2 C7 H7B 109.5 . . ?
H7A C7 H7B 109.5 . . ?
P2 C7 H7C 109.5 . . ?
H7A C7 H7C 109.5 . . ?
H7B C7 H7C 109.5 . . ?
P1 C8 H8A 109.5 . . ?
P1 C8 H8B 109.5 . . ?
H8A C8 H8B 109.5 . . ?
P1 C8 H8C 109.5 . . ?
H8A C8 H8C 109.5 . . ?
H8B C8 H8C 109.5 . . ?
P1 C9 H9A 109.5 . . ?
P1 C9 H9B 109.5 . . ?
H9A C9 H9B 109.5 . . ?
P1 C9 H9C 109.5 . . ?
H9A C9 H9C 109.5 . . ?
H9B C9 H9C 109.5 . . ?
Si1 C10 H10A 109.5 . . ?
Si1 C10 H10B 109.5 . . ?
H10A C10 H10B 109.5 . . ?
Si1 C10 H10C 109.5 . . ?
H10A C10 H10C 109.5 . . ?
H10B C10 H10C 109.5 . . ?
C12 C11 P4 105.55(18) . . ?
C12 C11 H11A 110.6 . . ?
P4 C11 H11A 110.6 . . ?
C12 C11 H11B 110.6 . . ?
P4 C11 H11B 110.6 . . ?
H11A C11 H11B 108.8 . . ?
C11 C12 P5 106.94(19) . . ?
C11 C12 H12A 110.3 . . ?
P5 C12 H12A 110.3 . . ?
C11 C12 H12B 110.3 . . ?
P5 C12 H12B 110.3 . . ?
H12A C12 H12B 108.6 . . ?
P5 C13 H13A 109.5 . . ?
P5 C13 H13B 109.5 . . ?
H13A C13 H13B 109.5 . . ?
P5 C13 H13C 109.5 . . ?
H13A C13 H13C 109.5 . . ?
H13B C13 H13C 109.5 . . ?
P5 C14 H14A 109.5 . . ?
P5 C14 H14B 109.5 . . ?
H14A C14 H14B 109.5 . . ?
P5 C14 H14C 109.5 . . ?
H14A C14 H14C 109.5 . . ?
H14B C14 H14C 109.5 . . ?
P4 C15 H15A 109.5 . . ?
P4 C15 H15B 109.5 . . ?
H15A C15 H15B 109.5 . . ?
P4 C15 H15C 109.5 . . ?
H15A C15 H15C 109.5 . . ?
H15B C15 H15C 109.5 . . ?
P4 C16 H16A 109.5 . . ?
P4 C16 H16B 109.5 . . ?
H16A C16 H16B 109.5 . . ?
P4 C16 H16C 109.5 . . ?
H16A C16 H16C 109.5 . . ?
H16B C16 H16C 109.5 . . ?

loop_
_geom_bond_atom_site_label_1
_geom_bond_atom_site_label_2
_geom_bond_distance
_geom_bond_site_symmetry_2
_geom_bond_publ_flag
Fe1 P1 2.1588(11) . ?
Fe1 P5 2.1751(9) . ?
Fe1 P3 2.1787(10) . ?
Fe1 P4 2.1954(9) . ?
Fe1 P2 2.1975(10) . ?
Si1 C2 1.864(3) . ?
Si1 C3 1.872(3) . ?
Si1 C10 1.873(3) . ?
Si1 C1 1.875(3) . ?
P1 C9 1.852(3) . ?
P1 C8 1.854(3) . ?
P1 C1 1.868(3) . ?
P2 C6 1.849(3) . ?
P2 C7 1.855(3) . ?
P2 C2 1.871(3) . ?
P3 C5 1.855(3) . ?
P3 C4 1.861(3) . ?
P3 C3 1.871(3) . ?
P4 C11 1.843(3) . ?
P4 C15 1.850(3) . ?
P4 C16 1.862(3) . ?
P5 C13 1.858(3) . ?
P5 C14 1.861(3) . ?
P5 C12 1.864(3) . ?
C1 H1A 0.9900 . ?
C1 H1B 0.9900 . ?
C2 H2A 0.9900 . ?
C2 H2B 0.9900 . ?
C3 H3A 0.9900 . ?
C3 H3B 0.9900 . ?
C4 H4A 0.9800 . ?
C4 H4B 0.9800 . ?
C4 H4C 0.9800 . ?
C5 H5A 0.9800 . ?
C5 H5B 0.9800 . ?
C5 H5C 0.9800 . ?
C6 H6A 0.9800 . ?
C6 H6B 0.9800 . ?
C6 H6C 0.9800 . ?
C7 H7A 0.9800 . ?
C7 H7B 0.9800 . ?
C7 H7C 0.9800 . ?
C8 H8A 0.9800 . ?
C8 H8B 0.9800 . ?
C8 H8C 0.9800 . ?
C9 H9A 0.9800 . ?
C9 H9B 0.9800 . ?
C9 H9C 0.9800 . ?
C10 H10A 0.9800 . ?
C10 H10B 0.9800 . ?
C10 H10C 0.9800 . ?
C11 C12 1.509(4) . ?
C11 H11A 0.9900 . ?
C11 H11B 0.9900 . ?
C12 H12A 0.9900 . ?
C12 H12B 0.9900 . ?
C13 H13A 0.9800 . ?
C13 H13B 0.9800 . ?
C13 H13C 0.9800 . ?
C14 H14A 0.9800 . ?
C14 H14B 0.9800 . ?
C14 H14C 0.9800 . ?
C15 H15A 0.9800 . ?
C15 H15B 0.9800 . ?
C15 H15C 0.9800 . ?
C16 H16A 0.9800 . ?
C16 H16B 0.9800 . ?
C16 H16C 0.9800 . ?

loop_
_geom_torsion_atom_site_label_1
_geom_torsion_atom_site_label_2
_geom_torsion_atom_site_label_3
_geom_torsion_atom_site_label_4
_geom_torsion
_geom_torsion_site_symmetry_1
_geom_torsion_site_symmetry_2
_geom_torsion_site_symmetry_3
_geom_torsion_site_symmetry_4
_geom_torsion_publ_flag
P5 Fe1 P1 C9 -84.29(13) . . . . ?
P3 Fe1 P1 C9 95.70(13) . . . . ?
P4 Fe1 P1 C9 2.82(13) . . . . ?
P2 Fe1 P1 C9 -173.65(12) . . . . ?
P5 Fe1 P1 C8 37.81(12) . . . . ?
P3 Fe1 P1 C8 -142.20(12) . . . . ?
P4 Fe1 P1 C8 124.92(12) . . . . ?
P2 Fe1 P1 C8 -51.55(12) . . . . ?
P5 Fe1 P1 C1 155.62(10) . . . . ?
P3 Fe1 P1 C1 -24.40(10) . . . . ?
P4 Fe1 P1 C1 -117.27(10) . . . . ?
P2 Fe1 P1 C1 66.26(10) . . . . ?
P1 Fe1 P2 C6 -157.37(11) . . . . ?
P5 Fe1 P2 C6 85.37(11) . . . . ?
P3 Fe1 P2 C6 -55.32(11) . . . . ?
P4 Fe1 P2 C6 37.38(17) . . . . ?
P1 Fe1 P2 C7 81.43(12) . . . . ?
P5 Fe1 P2 C7 -35.84(12) . . . . ?
P3 Fe1 P2 C7 -176.52(12) . . . . ?
P4 Fe1 P2 C7 -83.82(17) . . . . ?
P1 Fe1 P2 C2 -38.46(11) . . . . ?
P5 Fe1 P2 C2 -155.72(11) . . . . ?
P3 Fe1 P2 C2 63.60(11) . . . . ?
P4 Fe1 P2 C2 156.29(15) . . . . ?
P1 Fe1 P3 C5 176.70(11) . . . . ?
P5 Fe1 P3 C5 -3.32(12) . . . . ?
P4 Fe1 P3 C5 -81.73(12) . . . . ?
P2 Fe1 P3 C5 84.57(11) . . . . ?
P1 Fe1 P3 C4 -61.71(12) . . . . ?
P5 Fe1 P3 C4 118.27(12) . . . . ?
P4 Fe1 P3 C4 39.86(12) . . . . ?
P2 Fe1 P3 C4 -153.84(12) . . . . ?
P1 Fe1 P3 C3 53.22(11) . . . . ?
P5 Fe1 P3 C3 -126.80(11) . . . . ?
P4 Fe1 P3 C3 154.79(11) . . . . ?
P2 Fe1 P3 C3 -38.91(11) . . . . ?
P1 Fe1 P4 C11 -93.96(11) . . . . ?
P5 Fe1 P4 C11 22.47(10) . . . . ?
P3 Fe1 P4 C11 163.68(10) . . . . ?
P2 Fe1 P4 C11 71.01(16) . . . . ?
P1 Fe1 P4 C15 24.21(14) . . . . ?
P5 Fe1 P4 C15 140.63(14) . . . . ?
P3 Fe1 P4 C15 -78.16(14) . . . . ?
P2 Fe1 P4 C15 -170.83(16) . . . . ?
P1 Fe1 P4 C16 152.30(12) . . . . ?
P5 Fe1 P4 C16 -91.27(12) . . . . ?
P3 Fe1 P4 C16 49.94(12) . . . . ?
P2 Fe1 P4 C16 -42.73(18) . . . . ?
P1 Fe1 P5 C13 -143.26(12) . . . . ?
P3 Fe1 P5 C13 36.76(14) . . . . ?
P4 Fe1 P5 C13 118.02(12) . . . . ?
P2 Fe1 P5 C13 -51.74(13) . . . . ?
P1 Fe1 P5 C14 -14.77(11) . . . . ?
P3 Fe1 P5 C14 165.25(11) . . . . ?
P4 Fe1 P5 C14 -113.49(11) . . . . ?
P2 Fe1 P5 C14 76.75(11) . . . . ?
P1 Fe1 P5 C12 99.87(11) . . . . ?
P3 Fe1 P5 C12 -80.11(12) . . . . ?
P4 Fe1 P5 C12 1.15(11) . . . . ?
P2 Fe1 P5 C12 -168.61(11) . . . . ?
C9 P1 C1 Si1 -165.46(15) . . . . ?
C8 P1 C1 Si1 98.24(16) . . . . ?
Fe1 P1 C1 Si1 -30.67(17) . . . . ?
C2 Si1 C1 P1 -41.60(18) . . . . ?
C3 Si1 C1 P1 72.20(18) . . . . ?
C10 Si1 C1 P1 -163.27(15) . . . . ?
C3 Si1 C2 P2 -49.94(18) . . . . ?
C10 Si1 C2 P2 -169.74(15) . . . . ?
C1 Si1 C2 P2 69.48(18) . . . . ?
C6 P2 C2 Si1 106.67(16) . . . . ?
C7 P2 C2 Si1 -155.38(15) . . . . ?
Fe1 P2 C2 Si1 -22.03(18) . . . . ?
C5 P3 C3 Si1 -156.16(15) . . . . ?
C4 P3 C3 Si1 105.54(16) . . . . ?
Fe1 P3 C3 Si1 -21.64(18) . . . . ?
C2 Si1 C3 P3 74.91(16) . . . . ?
C10 Si1 C3 P3 -165.18(15) . . . . ?
C1 Si1 C3 P3 -41.37(18) . . . . ?
C15 P4 C11 C12 178.8(2) . . . . ?
C16 P4 C11 C12 80.2(2) . . . . ?
Fe1 P4 C11 C12 -46.4(2) . . . . ?
P4 C11 C12 P5 44.2(2) . . . . ?
C13 P5 C12 C11 -161.7(2) . . . . ?
C14 P5 C12 C11 98.2(2) . . . . ?
Fe1 P5 C12 C11 -29.4(2) . . . . ?
